data_4304307
loop_
_publ_author_name
'Tarlok S. Lobana'
'Gagandeep Bawa'
'Ray J. Butcher'

_publ_section_title
;
Synthesis of CuII-RuII-CuII Trinuclear Complexes via Redox Reaction of
Copper(I) Across Thiosemicarbazones Coordinated to Ruthenium(II)
;
_journal_name_full 'Inorganic Chemistry'
_journal_page_first 1488
_journal_page_last 1495
_journal_paper_doi 10.1021/ic701780g
_journal_volume 47
_journal_year 2008
_chemical_formula_sum 'C54 H49 Cl2 Cu2 N9 P2 Ru S2'
_chemical_formula_weight 1249.13
_chemical_name_systematic
; 
 ? 
;
_space_group_IT_number 2
_symmetry_cell_setting triclinic
_symmetry_space_group_name_Hall '-P 1'
_symmetry_space_group_name_H-M 'P -1'
_atom_sites_solution_hydrogens geom
_atom_sites_solution_primary direct
_atom_sites_solution_secondary difmap
_audit_creation_method SHELXL-97
_cell_angle_alpha 76.5540(10)
_cell_angle_beta 86.5440(10)
_cell_angle_gamma 72.5920(10)
_cell_formula_units_Z 2
_cell_length_a 9.5925(7)
_cell_length_b 13.2815(10)
_cell_length_c 22.5555(17)
_cell_measurement_reflns_used 9856
_cell_measurement_temperature 173(2)
_cell_measurement_theta_max 30.71
_cell_measurement_theta_min 2.19
_cell_volume 2666.7(3)
_computing_cell_refinement 'Bruker SMART'
_computing_data_collection 'Bruker SMART'
_computing_data_reduction 'Bruker SAINT'
_computing_molecular_graphics 'Bruker SHELXTL'
_computing_publication_material 'Bruker SHELXTL'
_computing_structure_refinement 'SHELXL-97 (Sheldrick, 1997)'
_computing_structure_solution 'SHELXS-97 (Sheldrick, 1990)'
_diffrn_ambient_temperature 173(2)
_diffrn_measured_fraction_theta_full 0.988
_diffrn_measured_fraction_theta_max 0.897
_diffrn_measurement_device_type 'CCD area detector'
_diffrn_measurement_method 'phi and omega scans'
_diffrn_radiation_monochromator graphite
_diffrn_radiation_source 'fine-focus sealed tube'
_diffrn_radiation_type MoK\a
_diffrn_radiation_wavelength 0.71073
_diffrn_reflns_av_R_equivalents 0.0131
_diffrn_reflns_av_sigmaI/netI 0.0189
_diffrn_reflns_limit_h_max 13
_diffrn_reflns_limit_h_min -13
_diffrn_reflns_limit_k_max 17
_diffrn_reflns_limit_k_min -18
_diffrn_reflns_limit_l_max 32
_diffrn_reflns_limit_l_min -32
_diffrn_reflns_number 30485
_diffrn_reflns_theta_full 25.00
_diffrn_reflns_theta_max 30.79
_diffrn_reflns_theta_min 1.65
_exptl_absorpt_coefficient_mu 1.355
_exptl_absorpt_correction_T_max 0.8226
_exptl_absorpt_correction_T_min 0.5624
_exptl_absorpt_correction_type multi-scan
_exptl_absorpt_process_details Sadabs
_exptl_crystal_colour clear
_exptl_crystal_density_diffrn 1.556
_exptl_crystal_density_meas 0
_exptl_crystal_density_method 'not measured'
_exptl_crystal_description plate
_exptl_crystal_F_000 1268
_exptl_crystal_size_max 0.48
_exptl_crystal_size_mid 0.45
_exptl_crystal_size_min 0.15
_refine_diff_density_max 0.951
_refine_diff_density_min -0.506
_refine_diff_density_rms 0.062
_refine_ls_extinction_method none
_refine_ls_goodness_of_fit_ref 1.059
_refine_ls_hydrogen_treatment mixed
_refine_ls_matrix_type full
_refine_ls_number_parameters 652
_refine_ls_number_reflns 14954
_refine_ls_number_restraints 0
_refine_ls_restrained_S_all 1.059
_refine_ls_R_factor_all 0.0300
_refine_ls_R_factor_gt 0.0257
_refine_ls_shift/su_max 0.003
_refine_ls_shift/su_mean 0.000
_refine_ls_structure_factor_coef Fsqd
_refine_ls_weighting_details 'calc w=1/[\s^2^(Fo^2^)+(0.0308P)^2^+1.7480P] where P=(Fo^2^+2Fc^2^)/3'
_refine_ls_weighting_scheme calc
_refine_ls_wR_factor_gt 0.0659
_refine_ls_wR_factor_ref 0.0680
_reflns_number_gt 13465
_reflns_number_total 14954
_reflns_threshold_expression >2sigma(I)
_cod_data_source_file ic701780g-file001_4.cif
_cod_data_source_block tr116m
_cod_depositor_comments
;
The following automatic conversions were performed:
'_symmetry_cell_setting' value 'Triclinic' changed to 'triclinic'
according to '/home/saulius/struct/CIF-dictionaries/cif_core.dic'
dictionary named 'cif_core.dic' version 2.4.1 from 2010-06-29.

Automatic conversion script
Id: cif_fix_enum 1527 2010-12-29 10:47:43Z saulius 
;
_cod_database_code 4304307

loop_
_symmetry_equiv_pos_as_xyz
'x, y, z'
'-x, -y, -z'

loop_
_atom_site_label
_atom_site_type_symbol
_atom_site_fract_x
_atom_site_fract_y
_atom_site_fract_z
_atom_site_U_iso_or_equiv
_atom_site_adp_type
_atom_site_occupancy
_atom_site_symmetry_multiplicity
_atom_site_calc_flag
_atom_site_refinement_flags
_atom_site_disorder_assembly
_atom_site_disorder_group
Ru Ru 1.438860(12) 0.622382(9) 0.229625(5) 0.01601(3) Uani 1 1 d . . .
Cu1 Cu 1.56407(2) 0.817850(17) 0.367233(9) 0.02328(5) Uani 1 1 d . . .
Cu2 Cu 1.51124(2) 0.425446(17) 0.443379(9) 0.02522(5) Uani 1 1 d . . .
Cl1 Cl 1.71192(5) 0.88951(5) 0.40529(2) 0.03950(11) Uani 1 1 d . . .
Cl2 Cl 1.43564(6) 0.37745(4) 0.539334(19) 0.03501(10) Uani 1 1 d . . .
S1 S 1.69037(4) 0.63324(3) 0.220578(18) 0.02299(8) Uani 1 1 d . . .
S2 S 1.21761(4) 0.60887(3) 0.284467(17) 0.02053(7) Uani 1 1 d . . .
P1 P 1.35642(4) 0.76412(3) 0.147144(17) 0.01757(7) Uani 1 1 d . . .
P2 P 1.42631(4) 0.48462(3) 0.186522(17) 0.01877(7) Uani 1 1 d . . .
N1A N 1.37417(16) 0.89616(11) 0.40270(6) 0.0241(3) Uani 1 1 d . . .
N2A N 1.42270(14) 0.78951(11) 0.31854(6) 0.0193(2) Uani 1 1 d . . .
N3A N 1.47866(14) 0.73063(11) 0.27789(6) 0.0205(2) Uani 1 1 d . . .
N4A N 1.69857(15) 0.73731(13) 0.31379(6) 0.0257(3) Uani 1 1 d . . .
N1B N 1.72832(18) 0.35394(12) 0.45770(7) 0.0305(3) Uani 1 1 d . . .
N2B N 1.58237(15) 0.46082(11) 0.35999(6) 0.0221(3) Uani 1 1 d . . .
N3B N 1.47999(14) 0.51552(11) 0.31736(6) 0.0221(3) Uani 1 1 d . . .
N4B N 1.32360(16) 0.49126(12) 0.39968(6) 0.0255(3) Uani 1 1 d . . .
N1S N 0.8868(3) 1.1922(3) 0.30828(16) 0.0877(10) Uani 1 1 d . . .
C1A C 1.3562(2) 0.94855(15) 0.44803(8) 0.0309(4) Uani 1 1 d . . .
H1AA H 1.4400 0.9461 0.4694 0.037 Uiso 1 1 calc R . .
C2A C 1.2195(2) 1.00618(16) 0.46476(9) 0.0364(4) Uani 1 1 d . . .
H2AA H 1.2093 1.0418 0.4974 0.044 Uiso 1 1 calc R . .
C3A C 1.0984(2) 1.01066(16) 0.43288(9) 0.0361(4) Uani 1 1 d . . .
H3AA H 1.0040 1.0524 0.4422 0.043 Uiso 1 1 calc R . .
C4A C 1.1152(2) 0.95405(15) 0.38724(8) 0.0303(4) Uani 1 1 d . . .
H4AA H 1.0325 0.9549 0.3657 0.036 Uiso 1 1 calc R . .
C5A C 1.25544(18) 0.89577(13) 0.37339(7) 0.0230(3) Uani 1 1 d . . .
C6A C 1.28451(17) 0.83117(13) 0.32765(7) 0.0222(3) Uani 1 1 d . . .
H6AA H 1.2095 0.8204 0.3064 0.027 Uiso 1 1 calc R . .
C7A C 1.62899(17) 0.70614(13) 0.27676(7) 0.0213(3) Uani 1 1 d . . .
C8A C 1.85742(19) 0.70518(19) 0.31360(10) 0.0380(4) Uani 1 1 d . . .
H8AA H 1.8932 0.6701 0.2796 0.057 Uiso 1 1 calc R . .
H8AB H 1.8951 0.6544 0.3522 0.057 Uiso 1 1 calc R . .
H8AC H 1.8910 0.7694 0.3089 0.057 Uiso 1 1 calc R . .
C1B C 1.7989(3) 0.30155(18) 0.51054(10) 0.0429(5) Uani 1 1 d . . .
H1BA H 1.7436 0.2906 0.5466 0.052 Uiso 1 1 calc R . .
C2B C 1.9504(3) 0.26272(18) 0.51429(11) 0.0483(6) Uani 1 1 d . . .
H2BA H 1.9978 0.2253 0.5523 0.058 Uiso 1 1 calc R . .
C3B C 2.0304(2) 0.27908(17) 0.46250(11) 0.0437(5) Uani 1 1 d . . .
H3BA H 2.1341 0.2538 0.4643 0.052 Uiso 1 1 calc R . .
C4B C 1.9588(2) 0.33289(16) 0.40721(10) 0.0359(4) Uani 1 1 d . . .
H4BA H 2.0127 0.3441 0.3708 0.043 Uiso 1 1 calc R . .
C5B C 1.8070(2) 0.36998(14) 0.40618(8) 0.0287(3) Uani 1 1 d . . .
C6B C 1.72192(19) 0.42925(15) 0.35111(8) 0.0277(3) Uani 1 1 d . . .
H6BA H 1.7647 0.4435 0.3121 0.033 Uiso 1 1 calc R . .
C7B C 1.34292(17) 0.53064(13) 0.34213(7) 0.0208(3) Uani 1 1 d . . .
C8B C 1.1748(2) 0.5049(2) 0.42153(9) 0.0411(5) Uani 1 1 d . . .
H8BA H 1.1249 0.4705 0.3991 0.062 Uiso 1 1 calc R . .
H8BB H 1.1224 0.5823 0.4151 0.062 Uiso 1 1 calc R . .
H8BC H 1.1767 0.4711 0.4651 0.062 Uiso 1 1 calc R . .
C1C C 1.36061(18) 0.89323(13) 0.16388(7) 0.0218(3) Uani 1 1 d . . .
C2C C 1.2386(2) 0.97305(15) 0.17695(9) 0.0317(4) Uani 1 1 d . . .
H2CA H 1.1439 0.9653 0.1746 0.038 Uiso 1 1 calc R . .
C3C C 1.2537(2) 1.06415(17) 0.19337(11) 0.0401(5) Uani 1 1 d . . .
H3CA H 1.1694 1.1174 0.2025 0.048 Uiso 1 1 calc R . .
C4C C 1.3901(2) 1.07781(16) 0.19645(9) 0.0370(4) Uani 1 1 d . . .
H4CA H 1.4001 1.1397 0.2080 0.044 Uiso 1 1 calc R . .
C5C C 1.5122(2) 0.99992(16) 0.18246(9) 0.0326(4) Uani 1 1 d . . .
H5CA H 1.6064 1.0090 0.1840 0.039 Uiso 1 1 calc R . .
C6C C 1.49795(19) 0.90904(14) 0.16630(8) 0.0263(3) Uani 1 1 d . . .
H6CA H 1.5826 0.8566 0.1567 0.032 Uiso 1 1 calc R . .
C1D C 1.46302(17) 0.77089(13) 0.07649(7) 0.0206(3) Uani 1 1 d . . .
C1E C 1.16654(17) 0.80185(13) 0.11961(7) 0.0219(3) Uani 1 1 d . . .
C2E C 1.1262(2) 0.82794(15) 0.05823(8) 0.0287(3) Uani 1 1 d . . .
H2EA H 1.1995 0.8222 0.0279 0.034 Uiso 1 1 calc R . .
C3E C 0.9790(2) 0.86237(18) 0.04111(9) 0.0374(4) Uani 1 1 d . . .
H3EA H 0.9530 0.8808 -0.0009 0.045 Uiso 1 1 calc R . .
C4E C 0.8709(2) 0.86991(18) 0.08444(10) 0.0400(5) Uani 1 1 d . . .
H4EA H 0.7710 0.8938 0.0724 0.048 Uiso 1 1 calc R . .
C5E C 0.90907(19) 0.84228(16) 0.14586(9) 0.0339(4) Uani 1 1 d . . .
H5EA H 0.8352 0.8465 0.1760 0.041 Uiso 1 1 calc R . .
C6E C 1.05568(18) 0.80834(14) 0.16320(8) 0.0261(3) Uani 1 1 d . . .
H6EA H 1.0810 0.7893 0.2053 0.031 Uiso 1 1 calc R . .
C1F C 1.58958(18) 0.39679(13) 0.15577(7) 0.0225(3) Uani 1 1 d . . .
C2F C 1.72883(19) 0.40258(15) 0.16451(8) 0.0280(3) Uani 1 1 d . . .
H2FA H 1.7403 0.4576 0.1825 0.034 Uiso 1 1 calc R . .
C3F C 1.8522(2) 0.32829(17) 0.14712(9) 0.0351(4) Uani 1 1 d . . .
H3FA H 1.9468 0.3332 0.1533 0.042 Uiso 1 1 calc R . .
C4F C 1.8372(2) 0.24776(16) 0.12101(9) 0.0376(4) Uani 1 1 d . . .
H4FA H 1.9213 0.1971 0.1095 0.045 Uiso 1 1 calc R . .
C5F C 1.6981(2) 0.24123(15) 0.11164(9) 0.0350(4) Uani 1 1 d . . .
H5FA H 1.6872 0.1865 0.0933 0.042 Uiso 1 1 calc R . .
C6F C 1.5756(2) 0.31458(14) 0.12915(8) 0.0287(3) Uani 1 1 d . . .
H6FA H 1.4812 0.3092 0.1231 0.034 Uiso 1 1 calc R . .
C1G C 1.29157(18) 0.52380(13) 0.12488(7) 0.0221(3) Uani 1 1 d . . .
C2G C 1.3339(2) 0.52853(14) 0.06414(8) 0.0265(3) Uani 1 1 d . . .
H2GA H 1.4347 0.5074 0.0545 0.032 Uiso 1 1 calc R . .
C3G C 1.2297(2) 0.56395(15) 0.01754(8) 0.0317(4) Uani 1 1 d . . .
H3GA H 1.2599 0.5687 -0.0237 0.038 Uiso 1 1 calc R . .
C4G C 1.0829(2) 0.59219(16) 0.03107(9) 0.0355(4) Uani 1 1 d . . .
H4GA H 1.0121 0.6130 -0.0006 0.043 Uiso 1 1 calc R . .
C5G C 1.0384(2) 0.59031(16) 0.09102(9) 0.0339(4) Uani 1 1 d . . .
H5GA H 0.9373 0.6107 0.1003 0.041 Uiso 1 1 calc R . .
C6G C 1.14207(19) 0.55855(15) 0.13738(8) 0.0278(3) Uani 1 1 d . . .
H6GA H 1.1113 0.5604 0.1780 0.033 Uiso 1 1 calc R . .
C2D C 1.4373(2) 0.86719(14) 0.03159(8) 0.0269(3) Uani 1 1 d . . .
H2DA H 1.3610 0.9292 0.0368 0.032 Uiso 1 1 calc R . .
C3D C 1.5220(2) 0.87305(16) -0.02045(8) 0.0339(4) Uani 1 1 d . . .
H3DA H 1.5021 0.9384 -0.0510 0.041 Uiso 1 1 calc R . .
C4D C 1.6356(2) 0.78384(17) -0.02793(8) 0.0345(4) Uani 1 1 d . . .
H4DA H 1.6941 0.7881 -0.0634 0.041 Uiso 1 1 calc R . .
C5D C 1.6637(2) 0.68846(16) 0.01647(8) 0.0300(4) Uani 1 1 d . . .
H5DA H 1.7420 0.6274 0.0115 0.036 Uiso 1 1 calc R . .
C6D C 1.57730(18) 0.68185(14) 0.06839(7) 0.0236(3) Uani 1 1 d . . .
H6DA H 1.5967 0.6160 0.0985 0.028 Uiso 1 1 calc R . .
C1H C 1.3793(2) 0.37210(14) 0.24144(8) 0.0269(3) Uani 1 1 d . . .
C2H C 1.2478(2) 0.34731(16) 0.24278(10) 0.0362(4) Uani 1 1 d . . .
H2HA H 1.1747 0.3883 0.2128 0.043 Uiso 1 1 calc R . .
C6H C 1.4864(3) 0.30884(16) 0.28520(9) 0.0384(4) Uani 1 1 d . . .
H6HA H 1.5778 0.3233 0.2845 0.046 Uiso 1 1 calc R . .
C3H C 1.2222(3) 0.26303(19) 0.28760(12) 0.0527(7) Uani 1 1 d . . .
H3HA H 1.1318 0.2472 0.2882 0.063 Uiso 1 1 calc R . .
C5H C 1.4598(4) 0.22464(19) 0.32980(11) 0.0565(7) Uani 1 1 d . . .
H5HA H 1.5328 0.1822 0.3595 0.068 Uiso 1 1 calc R . .
C4H C 1.3277(4) 0.2029(2) 0.33080(12) 0.0626(8) Uani 1 1 d . . .
H4HA H 1.3096 0.1460 0.3615 0.075 Uiso 1 1 calc R . .
C1S C 0.8449(3) 1.1358(2) 0.28843(14) 0.0614(7) Uani 1 1 d . . .
C2S C 0.7893(5) 1.0642(3) 0.26365(15) 0.0784(10) Uani 1 1 d . . .
H2SA H 0.7017 1.1065 0.2389 0.118 Uiso 1 1 calc R . .
H2SB H 0.7645 1.0107 0.2971 0.118 Uiso 1 1 calc R . .
H2SC H 0.8639 1.0270 0.2381 0.118 Uiso 1 1 calc R . .

loop_
_atom_site_aniso_label
_atom_site_aniso_U_11
_atom_site_aniso_U_22
_atom_site_aniso_U_33
_atom_site_aniso_U_23
_atom_site_aniso_U_13
_atom_site_aniso_U_12
Ru 0.01499(5) 0.01847(6) 0.01398(5) -0.00429(4) 0.00050(4) -0.00363(4)
Cu1 0.02230(9) 0.02858(10) 0.02097(9) -0.00967(7) -0.00301(7) -0.00672(8)
Cu2 0.03137(11) 0.02485(10) 0.01730(9) 0.00056(7) -0.00401(7) -0.00832(8)
Cl1 0.0365(2) 0.0498(3) 0.0414(2) -0.0198(2) -0.00897(19) -0.0172(2)
Cl2 0.0527(3) 0.0293(2) 0.01910(17) 0.00158(15) -0.00057(17) -0.01143(19)
S1 0.01816(16) 0.0297(2) 0.02284(17) -0.01104(15) 0.00343(13) -0.00623(14)
S2 0.01711(15) 0.02379(18) 0.01896(16) -0.00371(13) 0.00102(12) -0.00447(13)
P1 0.01781(16) 0.01793(17) 0.01709(16) -0.00392(13) 0.00043(13) -0.00549(13)
P2 0.02077(17) 0.01841(17) 0.01719(16) -0.00425(13) 0.00112(13) -0.00586(14)
N1A 0.0308(7) 0.0215(6) 0.0202(6) -0.0064(5) -0.0006(5) -0.0065(5)
N2A 0.0207(6) 0.0215(6) 0.0156(5) -0.0054(5) -0.0005(4) -0.0051(5)
N3A 0.0181(6) 0.0255(7) 0.0190(6) -0.0092(5) 0.0006(5) -0.0046(5)
N4A 0.0177(6) 0.0371(8) 0.0246(6) -0.0118(6) -0.0010(5) -0.0074(6)
N1B 0.0348(8) 0.0242(7) 0.0298(7) 0.0026(6) -0.0123(6) -0.0088(6)
N2B 0.0238(6) 0.0206(6) 0.0194(6) -0.0046(5) -0.0034(5) -0.0021(5)
N3B 0.0196(6) 0.0264(7) 0.0160(5) -0.0029(5) -0.0007(5) -0.0014(5)
N4B 0.0271(7) 0.0314(7) 0.0186(6) -0.0033(5) 0.0016(5) -0.0115(6)
N1S 0.0790(19) 0.0684(18) 0.114(3) -0.0237(17) -0.0415(18) -0.0089(15)
C1A 0.0427(10) 0.0286(9) 0.0242(8) -0.0102(7) 0.0001(7) -0.0114(7)
C2A 0.0525(12) 0.0298(9) 0.0278(8) -0.0138(7) 0.0087(8) -0.0097(8)
C3A 0.0411(10) 0.0299(9) 0.0318(9) -0.0111(7) 0.0113(8) -0.0014(8)
C4A 0.0289(8) 0.0296(9) 0.0283(8) -0.0079(7) 0.0031(7) -0.0021(7)
C5A 0.0275(8) 0.0192(7) 0.0198(7) -0.0038(5) 0.0020(6) -0.0037(6)
C6A 0.0205(7) 0.0240(7) 0.0213(7) -0.0073(6) -0.0012(5) -0.0034(6)
C7A 0.0199(7) 0.0249(7) 0.0191(6) -0.0067(6) 0.0009(5) -0.0055(6)
C8A 0.0186(7) 0.0588(13) 0.0405(10) -0.0209(9) -0.0023(7) -0.0094(8)
C1B 0.0483(12) 0.0366(11) 0.0390(11) 0.0120(8) -0.0204(9) -0.0170(9)
C2B 0.0491(12) 0.0359(11) 0.0526(13) 0.0118(9) -0.0294(11) -0.0127(9)
C3B 0.0356(10) 0.0274(10) 0.0633(14) -0.0044(9) -0.0234(10) -0.0020(8)
C4B 0.0295(9) 0.0303(9) 0.0452(11) -0.0123(8) -0.0104(8) 0.0001(7)
C5B 0.0292(8) 0.0206(8) 0.0334(9) -0.0057(6) -0.0095(7) -0.0012(6)
C6B 0.0242(8) 0.0300(8) 0.0245(7) -0.0071(6) -0.0024(6) -0.0003(6)
C7B 0.0224(7) 0.0204(7) 0.0190(6) -0.0043(5) -0.0003(5) -0.0054(6)
C8B 0.0323(9) 0.0703(15) 0.0254(8) -0.0045(9) 0.0056(7) -0.0280(10)
C1C 0.0262(7) 0.0188(7) 0.0204(7) -0.0041(5) -0.0001(6) -0.0066(6)
C2C 0.0287(8) 0.0258(8) 0.0422(10) -0.0136(7) 0.0056(7) -0.0068(7)
C3C 0.0419(11) 0.0284(9) 0.0523(12) -0.0204(9) 0.0079(9) -0.0064(8)
C4C 0.0509(12) 0.0268(9) 0.0402(10) -0.0158(8) 0.0024(9) -0.0155(8)
C5C 0.0361(9) 0.0312(9) 0.0366(9) -0.0106(7) -0.0004(7) -0.0167(8)
C6C 0.0278(8) 0.0243(8) 0.0289(8) -0.0086(6) 0.0003(6) -0.0088(6)
C1D 0.0234(7) 0.0224(7) 0.0186(6) -0.0051(5) 0.0019(5) -0.0103(6)
C1E 0.0205(7) 0.0192(7) 0.0255(7) -0.0023(6) -0.0026(6) -0.0063(5)
C2E 0.0286(8) 0.0317(9) 0.0261(8) -0.0035(6) -0.0042(6) -0.0106(7)
C3E 0.0325(9) 0.0429(11) 0.0333(9) -0.0015(8) -0.0131(8) -0.0086(8)
C4E 0.0233(8) 0.0421(11) 0.0492(12) -0.0041(9) -0.0118(8) -0.0040(8)
C5E 0.0206(8) 0.0355(10) 0.0417(10) -0.0055(8) -0.0009(7) -0.0048(7)
C6E 0.0223(7) 0.0255(8) 0.0283(8) -0.0027(6) -0.0024(6) -0.0057(6)
C1F 0.0257(7) 0.0198(7) 0.0197(7) -0.0037(5) 0.0017(6) -0.0041(6)
C2F 0.0270(8) 0.0271(8) 0.0273(8) -0.0086(6) -0.0019(6) -0.0016(6)
C3F 0.0264(8) 0.0367(10) 0.0362(9) -0.0108(8) -0.0011(7) 0.0018(7)
C4F 0.0379(10) 0.0308(9) 0.0354(9) -0.0098(8) 0.0050(8) 0.0039(8)
C5F 0.0448(11) 0.0257(9) 0.0340(9) -0.0132(7) 0.0069(8) -0.0060(8)
C6F 0.0341(9) 0.0250(8) 0.0284(8) -0.0089(6) 0.0044(7) -0.0095(7)
C1G 0.0245(7) 0.0208(7) 0.0232(7) -0.0062(6) -0.0029(6) -0.0083(6)
C2G 0.0298(8) 0.0258(8) 0.0246(7) -0.0056(6) -0.0013(6) -0.0086(6)
C3G 0.0412(10) 0.0303(9) 0.0248(8) -0.0055(7) -0.0056(7) -0.0115(8)
C4G 0.0368(10) 0.0338(10) 0.0371(10) -0.0080(8) -0.0136(8) -0.0094(8)
C5G 0.0265(8) 0.0355(10) 0.0418(10) -0.0105(8) -0.0059(7) -0.0095(7)
C6G 0.0267(8) 0.0296(8) 0.0296(8) -0.0107(7) -0.0004(6) -0.0090(7)
C2D 0.0345(9) 0.0231(8) 0.0238(7) -0.0031(6) 0.0019(6) -0.0116(7)
C3D 0.0501(11) 0.0321(9) 0.0235(8) -0.0012(7) 0.0038(7) -0.0225(8)
C4D 0.0449(11) 0.0450(11) 0.0235(8) -0.0134(7) 0.0123(7) -0.0257(9)
C5D 0.0313(8) 0.0350(9) 0.0285(8) -0.0151(7) 0.0076(7) -0.0122(7)
C6D 0.0262(7) 0.0242(8) 0.0223(7) -0.0072(6) 0.0021(6) -0.0090(6)
C1H 0.0378(9) 0.0212(7) 0.0232(7) -0.0070(6) 0.0092(7) -0.0111(7)
C2H 0.0405(10) 0.0282(9) 0.0435(10) -0.0126(8) 0.0176(8) -0.0155(8)
C6H 0.0558(12) 0.0273(9) 0.0277(9) -0.0004(7) 0.0001(8) -0.0099(9)
C3H 0.0674(16) 0.0365(11) 0.0617(15) -0.0182(11) 0.0399(13) -0.0283(11)
C5H 0.092(2) 0.0312(11) 0.0345(11) 0.0049(9) 0.0064(12) -0.0112(12)
C4H 0.105(2) 0.0349(12) 0.0474(13) -0.0042(10) 0.0370(15) -0.0305(14)
C1S 0.0641(17) 0.0530(16) 0.0615(16) -0.0049(13) -0.0232(14) -0.0105(13)
C2S 0.112(3) 0.078(2) 0.0569(17) -0.0057(15) -0.0156(18) -0.049(2)

loop_
_atom_type_symbol
_atom_type_description
_atom_type_scat_dispersion_real
_atom_type_scat_dispersion_imag
_atom_type_scat_source
C C 0.0033 0.0016 'International Tables Vol C Tables 4.2.6.8 and 6.1.1.4'
H H 0.0000 0.0000 'International Tables Vol C Tables 4.2.6.8 and 6.1.1.4'
N N 0.0061 0.0033 'International Tables Vol C Tables 4.2.6.8 and 6.1.1.4'
P P 0.1023 0.0942 'International Tables Vol C Tables 4.2.6.8 and 6.1.1.4'
S S 0.1246 0.1234 'International Tables Vol C Tables 4.2.6.8 and 6.1.1.4'
Cl Cl 0.1484 0.1585 'International Tables Vol C Tables 4.2.6.8 and 6.1.1.4'
Cu Cu 0.3201 1.2651 'International Tables Vol C Tables 4.2.6.8 and 6.1.1.4'
Ru Ru -1.2594 0.8363 'International Tables Vol C Tables 4.2.6.8 and 6.1.1.4'

loop_
_geom_angle_atom_site_label_1
_geom_angle_atom_site_label_2
_geom_angle_atom_site_label_3
_geom_angle
_geom_angle_site_symmetry_1
_geom_angle_site_symmetry_3
_geom_angle_publ_flag
N3A Ru N3B 81.79(5) . . ?
N3A Ru P2 170.79(4) . . ?
N3B Ru P2 91.15(4) . . ?
N3A Ru P1 89.84(4) . . ?
N3B Ru P1 166.59(4) . . ?
P2 Ru P1 98.155(16) . . ?
N3A Ru S2 94.43(4) . . ?
N3B Ru S2 66.84(4) . . ?
P2 Ru S2 88.156(15) . . ?
P1 Ru S2 103.651(14) . . ?
N3A Ru S1 66.42(4) . . ?
N3B Ru S1 92.71(4) . . ?
P2 Ru S1 108.274(14) . . ?
P1 Ru S1 93.504(14) . . ?
S2 Ru S1 154.429(14) . . ?
N4A Cu1 N2A 80.19(6) . . ?
N4A Cu1 N1A 159.92(6) . . ?
N2A Cu1 N1A 79.85(6) . . ?
N4A Cu1 Cl1 100.87(5) . . ?
N2A Cu1 Cl1 165.59(4) . . ?
N1A Cu1 Cl1 97.93(4) . . ?
N4B Cu2 N2B 80.50(6) . . ?
N4B Cu2 N1B 159.39(6) . . ?
N2B Cu2 N1B 79.94(6) . . ?
N4B Cu2 Cl2 100.93(4) . . ?
N2B Cu2 Cl2 177.53(4) . . ?
N1B Cu2 Cl2 98.39(5) . . ?
C7A S1 Ru 80.87(5) . . ?
C7B S2 Ru 81.95(5) . . ?
C1D P1 C1E 103.38(7) . . ?
C1D P1 C1C 98.25(7) . . ?
C1E P1 C1C 100.52(7) . . ?
C1D P1 Ru 119.84(5) . . ?
C1E P1 Ru 120.31(5) . . ?
C1C P1 Ru 110.80(5) . . ?
C1G P2 C1H 104.22(8) . . ?
C1G P2 C1F 102.85(7) . . ?
C1H P2 C1F 95.40(7) . . ?
C1G P2 Ru 115.38(5) . . ?
C1H P2 Ru 113.68(6) . . ?
C1F P2 Ru 122.25(6) . . ?
C1A N1A C5A 119.45(15) . . ?
C1A N1A Cu1 128.11(13) . . ?
C5A N1A Cu1 112.39(11) . . ?
C6A N2A N3A 125.82(14) . . ?
C6A N2A Cu1 118.04(11) . . ?
N3A N2A Cu1 116.13(10) . . ?
N2A N3A C7A 110.97(13) . . ?
N2A N3A Ru 143.53(11) . . ?
C7A N3A Ru 102.65(10) . . ?
C7A N4A C8A 119.42(15) . . ?
C7A N4A Cu1 111.74(11) . . ?
C8A N4A Cu1 128.73(12) . . ?
C1B N1B C5B 119.07(18) . . ?
C1B N1B Cu2 128.22(16) . . ?
C5B N1B Cu2 112.55(11) . . ?
C6B N2B N3B 126.10(14) . . ?
C6B N2B Cu2 118.10(11) . . ?
N3B N2B Cu2 115.80(10) . . ?
N2B N3B C7B 110.70(13) . . ?
N2B N3B Ru 144.28(11) . . ?
C7B N3B Ru 102.80(9) . . ?
C7B N4B C8B 118.29(15) . . ?
C7B N4B Cu2 110.95(11) . . ?
C8B N4B Cu2 130.73(12) . . ?
N1A C1A C2A 122.19(18) . . ?
N1A C1A H1AA 118.9 . . ?
C2A C1A H1AA 118.9 . . ?
C3A C2A C1A 118.57(17) . . ?
C3A C2A H2AA 120.7 . . ?
C1A C2A H2AA 120.7 . . ?
C2A C3A C4A 119.72(18) . . ?
C2A C3A H3AA 120.1 . . ?
C4A C3A H3AA 120.1 . . ?
C3A C4A C5A 118.90(18) . . ?
C3A C4A H4AA 120.6 . . ?
C5A C4A H4AA 120.6 . . ?
N1A C5A C4A 121.04(16) . . ?
N1A C5A C6A 115.73(14) . . ?
C4A C5A C6A 123.22(16) . . ?
N2A C6A C5A 113.67(15) . . ?
N2A C6A H6AA 123.2 . . ?
C5A C6A H6AA 123.2 . . ?
N4A C7A N3A 120.90(14) . . ?
N4A C7A S1 131.87(12) . . ?
N3A C7A S1 107.24(11) . . ?
N4A C8A H8AA 109.5 . . ?
N4A C8A H8AB 109.5 . . ?
H8AA C8A H8AB 109.5 . . ?
N4A C8A H8AC 109.5 . . ?
H8AA C8A H8AC 109.5 . . ?
H8AB C8A H8AC 109.5 . . ?
N1B C1B C2B 122.1(2) . . ?
N1B C1B H1BA 119.0 . . ?
C2B C1B H1BA 119.0 . . ?
C3B C2B C1B 119.16(19) . . ?
C3B C2B H2BA 120.4 . . ?
C1B C2B H2BA 120.4 . . ?
C2B C3B C4B 119.5(2) . . ?
C2B C3B H3BA 120.2 . . ?
C4B C3B H3BA 120.2 . . ?
C3B C4B C5B 118.8(2) . . ?
C3B C4B H4BA 120.6 . . ?
C5B C4B H4BA 120.6 . . ?
N1B C5B C4B 121.36(17) . . ?
N1B C5B C6B 115.46(16) . . ?
C4B C5B C6B 123.17(18) . . ?
N2B C6B C5B 113.87(16) . . ?
N2B C6B H6BA 123.1 . . ?
C5B C6B H6BA 123.1 . . ?
N4B C7B N3B 121.67(14) . . ?
N4B C7B S2 130.83(13) . . ?
N3B C7B S2 107.49(11) . . ?
N4B C8B H8BA 109.5 . . ?
N4B C8B H8BB 109.5 . . ?
H8BA C8B H8BB 109.5 . . ?
N4B C8B H8BC 109.5 . . ?
H8BA C8B H8BC 109.5 . . ?
H8BB C8B H8BC 109.5 . . ?
C2C C1C C6C 117.84(16) . . ?
C2C C1C P1 124.97(13) . . ?
C6C C1C P1 117.12(12) . . ?
C1C C2C C3C 120.82(18) . . ?
C1C C2C H2CA 119.6 . . ?
C3C C2C H2CA 119.6 . . ?
C4C C3C C2C 120.66(18) . . ?
C4C C3C H3CA 119.7 . . ?
C2C C3C H3CA 119.7 . . ?
C3C C4C C5C 119.10(18) . . ?
C3C C4C H4CA 120.4 . . ?
C5C C4C H4CA 120.4 . . ?
C6C C5C C4C 120.51(18) . . ?
C6C C5C H5CA 119.7 . . ?
C4C C5C H5CA 119.7 . . ?
C5C C6C C1C 121.05(16) . . ?
C5C C6C H6CA 119.5 . . ?
C1C C6C H6CA 119.5 . . ?
C6D C1D C2D 118.57(14) . . ?
C6D C1D P1 120.31(12) . . ?
C2D C1D P1 121.01(12) . . ?
C2E C1E C6E 118.16(15) . . ?
C2E C1E P1 124.20(13) . . ?
C6E C1E P1 117.60(12) . . ?
C1E C2E C3E 120.49(17) . . ?
C1E C2E H2EA 119.8 . . ?
C3E C2E H2EA 119.8 . . ?
C4E C3E C2E 120.74(18) . . ?
C4E C3E H3EA 119.6 . . ?
C2E C3E H3EA 119.6 . . ?
C3E C4E C5E 119.60(17) . . ?
C3E C4E H4EA 120.2 . . ?
C5E C4E H4EA 120.2 . . ?
C4E C5E C6E 119.92(18) . . ?
C4E C5E H5EA 120.0 . . ?
C6E C5E H5EA 120.0 . . ?
C5E C6E C1E 121.07(16) . . ?
C5E C6E H6EA 119.5 . . ?
C1E C6E H6EA 119.5 . . ?
C2F C1F C6F 118.52(15) . . ?
C2F C1F P2 121.11(13) . . ?
C6F C1F P2 119.99(13) . . ?
C1F C2F C3F 120.69(18) . . ?
C1F C2F H2FA 119.7 . . ?
C3F C2F H2FA 119.7 . . ?
C4F C3F C2F 120.31(19) . . ?
C4F C3F H3FA 119.8 . . ?
C2F C3F H3FA 119.8 . . ?
C3F C4F C5F 119.68(17) . . ?
C3F C4F H4FA 120.2 . . ?
C5F C4F H4FA 120.2 . . ?
C6F C5F C4F 120.06(18) . . ?
C6F C5F H5FA 120.0 . . ?
C4F C5F H5FA 120.0 . . ?
C5F C6F C1F 120.73(18) . . ?
C5F C6F H6FA 119.6 . . ?
C1F C6F H6FA 119.6 . . ?
C2G C1G C6G 118.26(15) . . ?
C2G C1G P2 121.55(13) . . ?
C6G C1G P2 119.99(13) . . ?
C3G C2G C1G 120.71(17) . . ?
C3G C2G H2GA 119.6 . . ?
C1G C2G H2GA 119.6 . . ?
C4G C3G C2G 120.15(17) . . ?
C4G C3G H3GA 119.9 . . ?
C2G C3G H3GA 119.9 . . ?
C3G C4G C5G 120.05(18) . . ?
C3G C4G H4GA 120.0 . . ?
C5G C4G H4GA 120.0 . . ?
C6G C5G C4G 119.90(18) . . ?
C6G C5G H5GA 120.0 . . ?
C4G C5G H5GA 120.0 . . ?
C5G C6G C1G 120.77(17) . . ?
C5G C6G H6GA 119.6 . . ?
C1G C6G H6GA 119.6 . . ?
C3D C2D C1D 120.75(17) . . ?
C3D C2D H2DA 119.6 . . ?
C1D C2D H2DA 119.6 . . ?
C4D C3D C2D 120.11(17) . . ?
C4D C3D H3DA 119.9 . . ?
C2D C3D H3DA 119.9 . . ?
C3D C4D C5D 119.82(16) . . ?
C3D C4D H4DA 120.1 . . ?
C5D C4D H4DA 120.1 . . ?
C4D C5D C6D 120.19(17) . . ?
C4D C5D H5DA 119.9 . . ?
C6D C5D H5DA 119.9 . . ?
C1D C6D C5D 120.56(16) . . ?
C1D C6D H6DA 119.7 . . ?
C5D C6D H6DA 119.7 . . ?
C2H C1H C6H 118.48(17) . . ?
C2H C1H P2 125.65(15) . . ?
C6H C1H P2 115.87(15) . . ?
C1H C2H C3H 120.7(2) . . ?
C1H C2H H2HA 119.6 . . ?
C3H C2H H2HA 119.6 . . ?
C5H C6H C1H 120.3(2) . . ?
C5H C6H H6HA 119.8 . . ?
C1H C6H H6HA 119.8 . . ?
C4H C3H C2H 120.0(2) . . ?
C4H C3H H3HA 120.0 . . ?
C2H C3H H3HA 120.0 . . ?
C4H C5H C6H 120.1(3) . . ?
C4H C5H H5HA 119.9 . . ?
C6H C5H H5HA 119.9 . . ?
C3H C4H C5H 120.3(2) . . ?
C3H C4H H4HA 119.8 . . ?
C5H C4H H4HA 119.8 . . ?
N1S C1S C2S 179.1(4) . . ?
C1S C2S H2SA 109.5 . . ?
C1S C2S H2SB 109.5 . . ?
H2SA C2S H2SB 109.5 . . ?
C1S C2S H2SC 109.5 . . ?
H2SA C2S H2SC 109.5 . . ?
H2SB C2S H2SC 109.5 . . ?

loop_
_geom_bond_atom_site_label_1
_geom_bond_atom_site_label_2
_geom_bond_distance
_geom_bond_site_symmetry_2
_geom_bond_publ_flag
Ru N3A 2.1224(14) . ?
Ru N3B 2.1304(13) . ?
Ru P2 2.2980(4) . ?
Ru P1 2.2996(4) . ?
Ru S2 2.4238(4) . ?
Ru S1 2.4533(4) . ?
Cu1 N4A 1.9617(14) . ?
Cu1 N2A 1.9657(13) . ?
Cu1 N1A 2.0292(14) . ?
Cu1 Cl1 2.2334(5) . ?
Cu2 N4B 1.9615(15) . ?
Cu2 N2B 1.9622(14) . ?
Cu2 N1B 2.0242(16) . ?
Cu2 Cl2 2.2499(5) . ?
S1 C7A 1.7406(16) . ?
S2 C7B 1.7403(16) . ?
P1 C1D 1.8400(15) . ?
P1 C1E 1.8438(16) . ?
P1 C1C 1.8517(17) . ?
P2 C1G 1.8309(16) . ?
P2 C1H 1.8565(17) . ?
P2 C1F 1.8566(16) . ?
N1A C1A 1.341(2) . ?
N1A C5A 1.353(2) . ?
N2A C6A 1.299(2) . ?
N2A N3A 1.3278(17) . ?
N3A C7A 1.380(2) . ?
N4A C7A 1.307(2) . ?
N4A C8A 1.454(2) . ?
N1B C1B 1.339(2) . ?
N1B C5B 1.357(3) . ?
N2B C6B 1.296(2) . ?
N2B N3B 1.3338(18) . ?
N3B C7B 1.374(2) . ?
N4B C7B 1.306(2) . ?
N4B C8B 1.455(2) . ?
N1S C1S 1.132(4) . ?
C1A C2A 1.387(3) . ?
C1A H1AA 0.9500 . ?
C2A C3A 1.382(3) . ?
C2A H2AA 0.9500 . ?
C3A C4A 1.385(3) . ?
C3A H3AA 0.9500 . ?
C4A C5A 1.395(2) . ?
C4A H4AA 0.9500 . ?
C5A C6A 1.453(2) . ?
C6A H6AA 0.9500 . ?
C8A H8AA 0.9800 . ?
C8A H8AB 0.9800 . ?
C8A H8AC 0.9800 . ?
C1B C2B 1.390(3) . ?
C1B H1BA 0.9500 . ?
C2B C3B 1.369(4) . ?
C2B H2BA 0.9500 . ?
C3B C4B 1.390(3) . ?
C3B H3BA 0.9500 . ?
C4B C5B 1.391(3) . ?
C4B H4BA 0.9500 . ?
C5B C6B 1.453(2) . ?
C6B H6BA 0.9500 . ?
C8B H8BA 0.9800 . ?
C8B H8BB 0.9800 . ?
C8B H8BC 0.9800 . ?
C1C C2C 1.393(2) . ?
C1C C6C 1.401(2) . ?
C2C C3C 1.394(3) . ?
C2C H2CA 0.9500 . ?
C3C C4C 1.381(3) . ?
C3C H3CA 0.9500 . ?
C4C C5C 1.387(3) . ?
C4C H4CA 0.9500 . ?
C5C C6C 1.385(3) . ?
C5C H5CA 0.9500 . ?
C6C H6CA 0.9500 . ?
C1D C6D 1.391(2) . ?
C1D C2D 1.400(2) . ?
C1E C2E 1.396(2) . ?
C1E C6E 1.401(2) . ?
C2E C3E 1.396(3) . ?
C2E H2EA 0.9500 . ?
C3E C4E 1.379(3) . ?
C3E H3EA 0.9500 . ?
C4E C5E 1.390(3) . ?
C4E H4EA 0.9500 . ?
C5E C6E 1.393(2) . ?
C5E H5EA 0.9500 . ?
C6E H6EA 0.9500 . ?
C1F C2F 1.389(2) . ?
C1F C6F 1.405(2) . ?
C2F C3F 1.398(2) . ?
C2F H2FA 0.9500 . ?
C3F C4F 1.381(3) . ?
C3F H3FA 0.9500 . ?
C4F C5F 1.395(3) . ?
C4F H4FA 0.9500 . ?
C5F C6F 1.387(2) . ?
C5F H5FA 0.9500 . ?
C6F H6FA 0.9500 . ?
C1G C2G 1.398(2) . ?
C1G C6G 1.402(2) . ?
C2G C3G 1.393(2) . ?
C2G H2GA 0.9500 . ?
C3G C4G 1.379(3) . ?
C3G H3GA 0.9500 . ?
C4G C5G 1.390(3) . ?
C4G H4GA 0.9500 . ?
C5G C6G 1.389(3) . ?
C5G H5GA 0.9500 . ?
C6G H6GA 0.9500 . ?
C2D C3D 1.387(2) . ?
C2D H2DA 0.9500 . ?
C3D C4D 1.385(3) . ?
C3D H3DA 0.9500 . ?
C4D C5D 1.385(3) . ?
C4D H4DA 0.9500 . ?
C5D C6D 1.394(2) . ?
C5D H5DA 0.9500 . ?
C6D H6DA 0.9500 . ?
C1H C2H 1.392(3) . ?
C1H C6H 1.399(3) . ?
C2H C3H 1.394(3) . ?
C2H H2HA 0.9500 . ?
C6H C5H 1.394(3) . ?
C6H H6HA 0.9500 . ?
C3H C4H 1.373(4) . ?
C3H H3HA 0.9500 . ?
C5H C4H 1.379(5) . ?
C5H H5HA 0.9500 . ?
C4H H4HA 0.9500 . ?
C1S C2S 1.444(4) . ?
C2S H2SA 0.9800 . ?
C2S H2SB 0.9800 . ?
C2S H2SC 0.9800 . ?

loop_
_geom_torsion_atom_site_label_1
_geom_torsion_atom_site_label_2
_geom_torsion_atom_site_label_3
_geom_torsion_atom_site_label_4
_geom_torsion
_geom_torsion_site_symmetry_1
_geom_torsion_site_symmetry_2
_geom_torsion_site_symmetry_3
_geom_torsion_site_symmetry_4
_geom_torsion_publ_flag
N3A Ru S1 C7A 9.39(7) . . . . ?
N3B Ru S1 C7A -70.43(7) . . . . ?
P2 Ru S1 C7A -162.54(5) . . . . ?
P1 Ru S1 C7A 97.68(6) . . . . ?
S2 Ru S1 C7A -34.83(7) . . . . ?
N3A Ru S2 C7B -73.75(7) . . . . ?
N3B Ru S2 C7B 5.35(7) . . . . ?
P2 Ru S2 C7B 97.39(6) . . . . ?
P1 Ru S2 C7B -164.67(6) . . . . ?
S1 Ru S2 C7B -33.88(7) . . . . ?
N3A Ru P1 C1D 111.66(7) . . . . ?
N3B Ru P1 C1D 162.77(18) . . . . ?
P2 Ru P1 C1D -63.74(6) . . . . ?
S2 Ru P1 C1D -153.82(6) . . . . ?
S1 Ru P1 C1D 45.29(6) . . . . ?
N3A Ru P1 C1E -118.22(7) . . . . ?
N3B Ru P1 C1E -67.11(19) . . . . ?
P2 Ru P1 C1E 66.38(6) . . . . ?
S2 Ru P1 C1E -23.70(6) . . . . ?
S1 Ru P1 C1E 175.41(6) . . . . ?
N3A Ru P1 C1C -1.59(7) . . . . ?
N3B Ru P1 C1C 49.52(19) . . . . ?
P2 Ru P1 C1C -176.99(6) . . . . ?
S2 Ru P1 C1C 92.94(6) . . . . ?
S1 Ru P1 C1C -67.95(6) . . . . ?
N3A Ru P2 C1G -176.4(2) . . . . ?
N3B Ru P2 C1G 143.86(7) . . . . ?
P1 Ru P2 C1G -26.46(6) . . . . ?
S2 Ru P2 C1G 77.07(6) . . . . ?
S1 Ru P2 C1G -122.91(6) . . . . ?
N3A Ru P2 C1H 63.3(2) . . . . ?
N3B Ru P2 C1H 23.53(8) . . . . ?
P1 Ru P2 C1H -146.79(7) . . . . ?
S2 Ru P2 C1H -43.26(7) . . . . ?
S1 Ru P2 C1H 116.76(7) . . . . ?
N3A Ru P2 C1F -50.2(2) . . . . ?
N3B Ru P2 C1F -89.95(7) . . . . ?
P1 Ru P2 C1F 99.74(6) . . . . ?
S2 Ru P2 C1F -156.73(6) . . . . ?
S1 Ru P2 C1F 3.29(6) . . . . ?
N4A Cu1 N1A C1A -175.54(17) . . . . ?
N2A Cu1 N1A C1A 178.19(16) . . . . ?
Cl1 Cu1 N1A C1A -16.22(15) . . . . ?
N4A Cu1 N1A C5A 1.8(2) . . . . ?
N2A Cu1 N1A C5A -4.46(11) . . . . ?
Cl1 Cu1 N1A C5A 161.12(11) . . . . ?
N4A Cu1 N2A C6A -175.92(13) . . . . ?
N1A Cu1 N2A C6A 1.90(12) . . . . ?
Cl1 Cu1 N2A C6A -80.4(2) . . . . ?
N4A Cu1 N2A N3A 2.63(11) . . . . ?
N1A Cu1 N2A N3A -179.55(12) . . . . ?
Cl1 Cu1 N2A N3A 98.11(18) . . . . ?
C6A N2A N3A C7A 175.30(15) . . . . ?
Cu1 N2A N3A C7A -3.12(16) . . . . ?
C6A N2A N3A Ru -28.8(3) . . . . ?
Cu1 N2A N3A Ru 152.79(12) . . . . ?
N3B Ru N3A N2A -72.41(18) . . . . ?
P2 Ru N3A N2A -112.6(2) . . . . ?
P1 Ru N3A N2A 97.08(17) . . . . ?
S2 Ru N3A N2A -6.60(18) . . . . ?
S1 Ru N3A N2A -169.03(19) . . . . ?
N3B Ru N3A C7A 84.59(10) . . . . ?
P2 Ru N3A C7A 44.4(3) . . . . ?
P1 Ru N3A C7A -105.91(9) . . . . ?
S2 Ru N3A C7A 150.41(9) . . . . ?
S1 Ru N3A C7A -12.02(8) . . . . ?
N2A Cu1 N4A C7A -1.47(12) . . . . ?
N1A Cu1 N4A C7A -7.7(3) . . . . ?
Cl1 Cu1 N4A C7A -166.86(11) . . . . ?
N2A Cu1 N4A C8A -177.59(18) . . . . ?
N1A Cu1 N4A C8A 176.14(17) . . . . ?
Cl1 Cu1 N4A C8A 17.02(18) . . . . ?
N4B Cu2 N1B C1B -163.53(18) . . . . ?
N2B Cu2 N1B C1B 177.85(19) . . . . ?
Cl2 Cu2 N1B C1B -3.99(18) . . . . ?
N4B Cu2 N1B C5B 21.1(3) . . . . ?
N2B Cu2 N1B C5B 2.44(12) . . . . ?
Cl2 Cu2 N1B C5B -179.41(12) . . . . ?
N4B Cu2 N2B C6B -174.97(15) . . . . ?
N1B Cu2 N2B C6B -1.51(14) . . . . ?
Cl2 Cu2 N2B C6B -49.3(11) . . . . ?
N4B Cu2 N2B N3B 4.69(12) . . . . ?
N1B Cu2 N2B N3B 178.15(13) . . . . ?
Cl2 Cu2 N2B N3B 130.3(10) . . . . ?
C6B N2B N3B C7B 176.73(17) . . . . ?
Cu2 N2B N3B C7B -2.90(17) . . . . ?
C6B N2B N3B Ru -24.6(3) . . . . ?
Cu2 N2B N3B Ru 155.73(13) . . . . ?
N3A Ru N3B N2B -68.00(19) . . . . ?
P2 Ru N3B N2B 106.06(19) . . . . ?
P1 Ru N3B N2B -119.85(18) . . . . ?
S2 Ru N3B N2B -166.4(2) . . . . ?
S1 Ru N3B N2B -2.30(19) . . . . ?
N3A Ru N3B C7B 91.54(11) . . . . ?
P2 Ru N3B C7B -94.39(10) . . . . ?
P1 Ru N3B C7B 39.7(2) . . . . ?
S2 Ru N3B C7B -6.89(9) . . . . ?
S1 Ru N3B C7B 157.25(10) . . . . ?
N2B Cu2 N4B C7B -5.40(12) . . . . ?
N1B Cu2 N4B C7B -24.0(3) . . . . ?
Cl2 Cu2 N4B C7B 176.64(11) . . . . ?
N2B Cu2 N4B C8B 176.94(19) . . . . ?
N1B Cu2 N4B C8B 158.36(19) . . . . ?
Cl2 Cu2 N4B C8B -1.02(19) . . . . ?
C5A N1A C1A C2A -2.4(3) . . . . ?
Cu1 N1A C1A C2A 174.81(14) . . . . ?
N1A C1A C2A C3A -0.9(3) . . . . ?
C1A C2A C3A C4A 2.9(3) . . . . ?
C2A C3A C4A C5A -1.7(3) . . . . ?
C1A N1A C5A C4A 3.7(2) . . . . ?
Cu1 N1A C5A C4A -173.95(13) . . . . ?
C1A N1A C5A C6A -176.10(15) . . . . ?
Cu1 N1A C5A C6A 6.30(18) . . . . ?
C3A C4A C5A N1A -1.6(3) . . . . ?
C3A C4A C5A C6A 178.09(17) . . . . ?
N3A N2A C6A C5A -177.47(14) . . . . ?
Cu1 N2A C6A C5A 0.92(18) . . . . ?
N1A C5A C6A N2A -4.9(2) . . . . ?
C4A C5A C6A N2A 175.35(16) . . . . ?
C8A N4A C7A N3A 176.75(17) . . . . ?
Cu1 N4A C7A N3A 0.2(2) . . . . ?
C8A N4A C7A S1 -3.3(3) . . . . ?
Cu1 N4A C7A S1 -179.86(11) . . . . ?
N2A N3A C7A N4A 1.9(2) . . . . ?
Ru N3A C7A N4A -163.70(14) . . . . ?
N2A N3A C7A S1 -178.04(10) . . . . ?
Ru N3A C7A S1 16.36(11) . . . . ?
Ru S1 C7A N4A 166.13(18) . . . . ?
Ru S1 C7A N3A -13.94(10) . . . . ?
C5B N1B C1B C2B -0.2(3) . . . . ?
Cu2 N1B C1B C2B -175.34(17) . . . . ?
N1B C1B C2B C3B 0.5(4) . . . . ?
C1B C2B C3B C4B -0.8(3) . . . . ?
C2B C3B C4B C5B 0.8(3) . . . . ?
C1B N1B C5B C4B 0.2(3) . . . . ?
Cu2 N1B C5B C4B 176.07(15) . . . . ?
C1B N1B C5B C6B -178.90(18) . . . . ?
Cu2 N1B C5B C6B -3.0(2) . . . . ?
C3B C4B C5B N1B -0.5(3) . . . . ?
C3B C4B C5B C6B 178.53(19) . . . . ?
N3B N2B C6B C5B -179.32(16) . . . . ?
Cu2 N2B C6B C5B 0.3(2) . . . . ?
N1B C5B C6B N2B 1.9(2) . . . . ?
C4B C5B C6B N2B -177.20(18) . . . . ?
C8B N4B C7B N3B -176.14(17) . . . . ?
Cu2 N4B C7B N3B 5.9(2) . . . . ?
C8B N4B C7B S2 5.4(3) . . . . ?
Cu2 N4B C7B S2 -172.59(11) . . . . ?
N2B N3B C7B N4B -2.1(2) . . . . ?
Ru N3B C7B N4B -169.50(14) . . . . ?
N2B N3B C7B S2 176.67(11) . . . . ?
Ru N3B C7B S2 9.27(12) . . . . ?
Ru S2 C7B N4B 170.61(17) . . . . ?
Ru S2 C7B N3B -8.02(10) . . . . ?
C1D P1 C1C C2C 129.54(16) . . . . ?
C1E P1 C1C C2C 24.18(17) . . . . ?
Ru P1 C1C C2C -104.11(15) . . . . ?
C1D P1 C1C C6C -53.60(14) . . . . ?
C1E P1 C1C C6C -158.96(13) . . . . ?
Ru P1 C1C C6C 72.75(13) . . . . ?
C6C C1C C2C C3C -1.6(3) . . . . ?
P1 C1C C2C C3C 175.25(16) . . . . ?
C1C C2C C3C C4C 0.7(3) . . . . ?
C2C C3C C4C C5C 0.5(3) . . . . ?
C3C C4C C5C C6C -0.7(3) . . . . ?
C4C C5C C6C C1C -0.2(3) . . . . ?
C2C C1C C6C C5C 1.4(3) . . . . ?
P1 C1C C6C C5C -175.72(14) . . . . ?
C1E P1 C1D C6D -125.12(14) . . . . ?
C1C P1 C1D C6D 131.93(14) . . . . ?
Ru P1 C1D C6D 12.15(16) . . . . ?
C1E P1 C1D C2D 58.94(15) . . . . ?
C1C P1 C1D C2D -44.01(15) . . . . ?
Ru P1 C1D C2D -163.79(12) . . . . ?
C1D P1 C1E C2E -0.03(17) . . . . ?
C1C P1 C1E C2E 101.16(16) . . . . ?
Ru P1 C1E C2E -137.05(13) . . . . ?
C1D P1 C1E C6E -177.66(13) . . . . ?
C1C P1 C1E C6E -76.47(14) . . . . ?
Ru P1 C1E C6E 45.33(15) . . . . ?
C6E C1E C2E C3E 1.7(3) . . . . ?
P1 C1E C2E C3E -175.87(15) . . . . ?
C1E C2E C3E C4E -0.8(3) . . . . ?
C2E C3E C4E C5E -0.4(3) . . . . ?
C3E C4E C5E C6E 0.7(3) . . . . ?
C4E C5E C6E C1E 0.3(3) . . . . ?
C2E C1E C6E C5E -1.5(3) . . . . ?
P1 C1E C6E C5E 176.31(15) . . . . ?
C1G P2 C1F C2F 139.67(14) . . . . ?
C1H P2 C1F C2F -114.39(15) . . . . ?
Ru P2 C1F C2F 8.07(16) . . . . ?
C1G P2 C1F C6F -47.56(15) . . . . ?
C1H P2 C1F C6F 58.38(14) . . . . ?
Ru P2 C1F C6F -179.15(11) . . . . ?
C6F C1F C2F C3F 0.1(3) . . . . ?
P2 C1F C2F C3F 172.94(14) . . . . ?
C1F C2F C3F C4F -0.1(3) . . . . ?
C2F C3F C4F C5F 0.4(3) . . . . ?
C3F C4F C5F C6F -0.7(3) . . . . ?
C4F C5F C6F C1F 0.7(3) . . . . ?
C2F C1F C6F C5F -0.4(3) . . . . ?
P2 C1F C6F C5F -173.34(14) . . . . ?
C1H P2 C1G C2G -126.29(14) . . . . ?
C1F P2 C1G C2G -27.23(16) . . . . ?
Ru P2 C1G C2G 108.34(13) . . . . ?
C1H P2 C1G C6G 59.00(15) . . . . ?
C1F P2 C1G C6G 158.05(14) . . . . ?
Ru P2 C1G C6G -66.37(15) . . . . ?
C6G C1G C2G C3G -1.8(3) . . . . ?
P2 C1G C2G C3G -176.62(14) . . . . ?
C1G C2G C3G C4G -1.7(3) . . . . ?
C2G C3G C4G C5G 3.1(3) . . . . ?
C3G C4G C5G C6G -0.9(3) . . . . ?
C4G C5G C6G C1G -2.7(3) . . . . ?
C2G C1G C6G C5G 4.0(3) . . . . ?
P2 C1G C6G C5G 178.91(14) . . . . ?
C6D C1D C2D C3D 1.3(3) . . . . ?
P1 C1D C2D C3D 177.33(14) . . . . ?
C1D C2D C3D C4D -1.4(3) . . . . ?
C2D C3D C4D C5D 0.5(3) . . . . ?
C3D C4D C5D C6D 0.5(3) . . . . ?
C2D C1D C6D C5D -0.3(2) . . . . ?
P1 C1D C6D C5D -176.37(13) . . . . ?
C4D C5D C6D C1D -0.6(3) . . . . ?
C1G P2 C1H C2H -16.47(17) . . . . ?
C1F P2 C1H C2H -121.21(16) . . . . ?
Ru P2 C1H C2H 109.97(15) . . . . ?
C1G P2 C1H C6H 164.33(14) . . . . ?
C1F P2 C1H C6H 59.58(15) . . . . ?
Ru P2 C1H C6H -69.23(15) . . . . ?
C6H C1H C2H C3H 1.5(3) . . . . ?
P2 C1H C2H C3H -177.66(15) . . . . ?
C2H C1H C6H C5H -1.4(3) . . . . ?
P2 C1H C6H C5H 177.82(17) . . . . ?
C1H C2H C3H C4H -0.5(3) . . . . ?
C1H C6H C5H C4H 0.3(4) . . . . ?
C2H C3H C4H C5H -0.7(4) . . . . ?
C6H C5H C4H C3H 0.7(4) . . . . ?
